data_8102858
loop_
_publ_author_name
'Yu-Ting Wang'
'Rong-Sheng Xin'
'Jian-Ge Wang'

_publ_section_title
;
 Crystal structure of 1H-1,2,4-triazole-3-mercaptoacetic acid,
 C4H5N3O2S
;
_journal_issue 4
_journal_name_full 'Zeitschrift f\"ur Kristallographie - New Crystal Structures'
_journal_page_first 751
_journal_volume 225
_journal_year 2010
_chemical_formula_sum 'C4 H5 N3 O2 S'
_chemical_formula_weight 159.17
_chemical_name_systematic
;
1H-1,2,4-triazole-3-mercaptoacetic acid
;
_space_group_IT_number 61
_symmetry_cell_setting orthorhombic
_symmetry_space_group_name_Hall '-P 2ac 2ab'
_symmetry_space_group_name_H-M 'P b c a'
_atom_sites_solution_hydrogens geom
_atom_sites_solution_primary direct
_atom_sites_solution_secondary difmap
_audit_creation_method SHELXL-97
_cell_angle_alpha 90.00
_cell_angle_beta 90.00
_cell_angle_gamma 90.00
_cell_formula_units_Z 8
_cell_length_a 10.145(4)
_cell_length_b 9.052(4)
_cell_length_c 14.833(6)
_cell_measurement_reflns_used 5284
_cell_measurement_temperature 296(2)
_cell_measurement_theta_max 28.22
_cell_measurement_theta_min 2.75
_cell_volume 1362.2(10)
_computing_cell_refinement 'Bruker SMART'
_computing_data_collection 'Bruker SMART'
_computing_data_reduction 'Bruker SAINT'
_computing_molecular_graphics 'Bruker SHELXTL'
_computing_publication_material 'Bruker SHELXTL'
_computing_structure_refinement 'SHELXL-97 (Sheldrick, 1997)'
_computing_structure_solution 'SHELXS-97 (Sheldrick, 1990)'
_diffrn_ambient_temperature 296(2)
_diffrn_measured_fraction_theta_full 1.000
_diffrn_measured_fraction_theta_max 1.000
_diffrn_measurement_device_type 'CCD area detector'
_diffrn_measurement_method 'phi and omega scans'
_diffrn_radiation_monochromator graphite
_diffrn_radiation_source 'fine-focus sealed tube'
_diffrn_radiation_type MoK\a
_diffrn_radiation_wavelength 0.71073
_diffrn_reflns_av_R_equivalents 0.0170
_diffrn_reflns_av_sigmaI/netI 0.0097
_diffrn_reflns_limit_h_max 12
_diffrn_reflns_limit_h_min -12
_diffrn_reflns_limit_k_max 10
_diffrn_reflns_limit_k_min -10
_diffrn_reflns_limit_l_max 17
_diffrn_reflns_limit_l_min -17
_diffrn_reflns_number 9494
_diffrn_reflns_theta_full 25.49
_diffrn_reflns_theta_max 25.49
_diffrn_reflns_theta_min 2.75
_diffrn_standards_decay_% 0
_diffrn_standards_interval_count 0
_diffrn_standards_interval_time 0
_diffrn_standards_number 0
_exptl_absorpt_coefficient_mu 0.414
_exptl_absorpt_correction_T_max 0.8859
_exptl_absorpt_correction_T_min 0.8619
_exptl_absorpt_correction_type multi-scan
_exptl_absorpt_process_details sadabs
_exptl_crystal_colour colourless
_exptl_crystal_density_diffrn 1.552
_exptl_crystal_density_method 'not measured'
_exptl_crystal_description block
_exptl_crystal_F_000 656
_exptl_crystal_size_max 0.37
_exptl_crystal_size_mid 0.31
_exptl_crystal_size_min 0.30
_refine_diff_density_max 0.174
_refine_diff_density_min -0.322
_refine_diff_density_rms 0.066
_refine_ls_extinction_method none
_refine_ls_goodness_of_fit_ref 1.050
_refine_ls_hydrogen_treatment constr
_refine_ls_matrix_type full
_refine_ls_number_parameters 92
_refine_ls_number_reflns 1267
_refine_ls_number_restraints 0
_refine_ls_restrained_S_all 1.050
_refine_ls_R_factor_all 0.0297
_refine_ls_R_factor_gt 0.0273
_refine_ls_shift/su_max 0.001
_refine_ls_shift/su_mean 0.000
_refine_ls_structure_factor_coef Fsqd
_refine_ls_weighting_details 'calc w=1/[\s^2^(Fo^2^)+(0.0451P)^2^+0.4326P] where P=(Fo^2^+2Fc^2^)/3'
_refine_ls_weighting_scheme calc
_refine_ls_wR_factor_gt 0.0750
_refine_ls_wR_factor_ref 0.0775
_reflns_number_gt 1155
_reflns_number_total 1267
_reflns_threshold_expression >2sigma(I)
_cod_data_source_file 1267-3199.cff
_cod_data_source_block a
_cod_depositor_comments
;
The following automatic conversions were performed:
'_symmetry_cell_setting' value 'Orthorhombic' changed to 'orthorhombic'
according to '/home/saulius/struct/CIF-dictionaries/cif_core.dic'
dictionary named 'cif_core.dic' version 2.4.1 from 2010-06-29.

Automatic conversion script
Id: cif_fix_enum 1555 2011-01-17 13:19:09Z saulius 
;
_cod_original_cell_volume 1362.3(9)
_cod_original_sg_symbol_H-M Pbca
_cod_database_code 8102858

loop_
_symmetry_equiv_pos_as_xyz
'x, y, z'
'-x+1/2, -y, z+1/2'
'-x, y+1/2, -z+1/2'
'x+1/2, -y+1/2, -z'
'-x, -y, -z'
'x-1/2, y, -z-1/2'
'x, -y-1/2, z-1/2'
'-x-1/2, y-1/2, z'

loop_
_atom_site_label
_atom_site_type_symbol
_atom_site_fract_x
_atom_site_fract_y
_atom_site_fract_z
_atom_site_U_iso_or_equiv
_atom_site_adp_type
_atom_site_occupancy
_atom_site_symmetry_multiplicity
_atom_site_calc_flag
_atom_site_refinement_flags
_atom_site_disorder_assembly
_atom_site_disorder_group
C1 C 0.90370(13) 0.34999(15) 0.65584(8) 0.0291(3) Uani 1 1 d . . .
C2 C 0.75642(16) 0.47219(18) 0.72164(11) 0.0446(4) Uani 1 1 d . . .
H2 H 0.7011 0.5138 0.7647 0.053 Uiso 1 1 calc R . .
C3 C 1.06727(15) 0.25588(18) 0.52375(10) 0.0354(3) Uani 1 1 d . . .
H3A H 1.0744 0.3613 0.5131 0.043 Uiso 1 1 calc R . .
H3B H 1.1519 0.2120 0.5092 0.043 Uiso 1 1 calc R . .
C4 C 0.96467(13) 0.19344(16) 0.46038(9) 0.0321(3) Uani 1 1 d . . .
N1 N 0.84301(12) 0.41887(13) 0.58960(8) 0.0353(3) Uani 1 1 d . . .
N2 N 0.85400(13) 0.37884(15) 0.73945(8) 0.0411(3) Uani 1 1 d . . .
N3 N 0.74908(13) 0.49754(14) 0.63435(9) 0.0387(3) Uani 1 1 d . . .
H3 H 0.6929 0.5555 0.6092 0.046 Uiso 1 1 calc R . .
O1 O 0.98593(15) 0.23956(16) 0.37759(9) 0.0597(4) Uani 1 1 d . . .
H1 H 0.9339 0.1992 0.3432 0.089 Uiso 1 1 calc R . .
O2 O 0.87669(10) 0.10997(12) 0.48094(7) 0.0384(3) Uani 1 1 d . . .
S1 S 1.03463(4) 0.22640(4) 0.64148(3) 0.03657(16) Uani 1 1 d . . .

loop_
_atom_site_aniso_label
_atom_site_aniso_U_11
_atom_site_aniso_U_22
_atom_site_aniso_U_33
_atom_site_aniso_U_23
_atom_site_aniso_U_13
_atom_site_aniso_U_12
C1 0.0331(7) 0.0308(7) 0.0235(6) -0.0012(5) -0.0034(5) -0.0024(5)
C2 0.0464(9) 0.0500(9) 0.0373(8) -0.0047(7) 0.0062(7) 0.0078(7)
C3 0.0312(7) 0.0435(8) 0.0317(8) -0.0043(6) 0.0039(6) -0.0035(6)
C4 0.0337(7) 0.0369(7) 0.0257(7) -0.0028(6) 0.0041(5) -0.0006(6)
N1 0.0412(7) 0.0371(7) 0.0276(6) 0.0004(5) -0.0027(5) 0.0063(5)
N2 0.0493(7) 0.0492(7) 0.0247(6) -0.0011(5) 0.0011(5) 0.0068(6)
N3 0.0397(7) 0.0373(7) 0.0392(7) 0.0004(5) -0.0036(5) 0.0088(5)
O1 0.0737(9) 0.0794(9) 0.0258(6) 0.0019(6) 0.0015(6) -0.0351(7)
O2 0.0373(5) 0.0451(6) 0.0329(5) 0.0003(4) 0.0009(4) -0.0090(5)
S1 0.0375(2) 0.0434(3) 0.0288(2) -0.00023(14) -0.00638(14) 0.00818(15)

loop_
_atom_type_symbol
_atom_type_description
_atom_type_scat_dispersion_real
_atom_type_scat_dispersion_imag
_atom_type_scat_source
C C 0.0033 0.0016 'International Tables Vol C Tables 4.2.6.8 and 6.1.1.4'
H H 0.0000 0.0000 'International Tables Vol C Tables 4.2.6.8 and 6.1.1.4'
N N 0.0061 0.0033 'International Tables Vol C Tables 4.2.6.8 and 6.1.1.4'
O O 0.0106 0.0060 'International Tables Vol C Tables 4.2.6.8 and 6.1.1.4'
S S 0.1246 0.1234 'International Tables Vol C Tables 4.2.6.8 and 6.1.1.4'

loop_
_geom_angle_atom_site_label_1
_geom_angle_atom_site_label_2
_geom_angle_atom_site_label_3
_geom_angle
_geom_angle_site_symmetry_1
_geom_angle_site_symmetry_3
_geom_angle_publ_flag
N1 C1 N2 114.52(12) . . ?
N1 C1 S1 124.54(10) . . ?
N2 C1 S1 120.91(10) . . ?
N3 C2 N2 110.39(13) . . ?
N3 C2 H2 124.8 . . ?
N2 C2 H2 124.8 . . ?
C4 C3 S1 114.94(11) . . ?
C4 C3 H3A 108.5 . . ?
S1 C3 H3A 108.5 . . ?
C4 C3 H3B 108.5 . . ?
S1 C3 H3B 108.5 . . ?
H3A C3 H3B 107.5 . . ?
O2 C4 O1 123.74(14) . . ?
O2 C4 C3 125.82(13) . . ?
O1 C4 C3 110.42(13) . . ?
C1 N1 N3 102.18(11) . . ?
C2 N2 C1 102.51(12) . . ?
C2 N3 N1 110.39(12) . . ?
C2 N3 H3 124.8 . . ?
N1 N3 H3 124.8 . . ?
C4 O1 H1 109.5 . . ?
C1 S1 C3 99.39(7) . . ?

loop_
_geom_bond_atom_site_label_1
_geom_bond_atom_site_label_2
_geom_bond_distance
_geom_bond_site_symmetry_2
_geom_bond_publ_flag
C1 N1 1.3165(17) . ?
C1 N2 1.3640(18) . ?
C1 S1 1.7497(15) . ?
C2 N3 1.317(2) . ?
C2 N2 1.328(2) . ?
C2 H2 0.9300 . ?
C3 C4 1.512(2) . ?
C3 S1 1.7974(16) . ?
C3 H3A 0.9700 . ?
C3 H3B 0.9700 . ?
C4 O2 1.2085(17) . ?
C4 O1 1.315(2) . ?
N1 N3 1.3623(17) . ?
N3 H3 0.8600 . ?
O1 H1 0.8200 . ?

loop_
_geom_hbond_atom_site_label_D
_geom_hbond_atom_site_label_H
_geom_hbond_atom_site_label_A
_geom_hbond_distance_DH
_geom_hbond_distance_HA
_geom_hbond_distance_DA
_geom_hbond_angle_DHA
_geom_hbond_site_symmetry_A
N3 H3 S1 0.86 2.82 3.5480(17) 143.4 8_765
N3 H3 O2 0.86 2.09 2.8004(18) 139.8 8_765
O1 H1 N2 0.82 1.88 2.672(2) 162.8 7_565

loop_
_geom_torsion_atom_site_label_1
_geom_torsion_atom_site_label_2
_geom_torsion_atom_site_label_3
_geom_torsion_atom_site_label_4
_geom_torsion
_geom_torsion_site_symmetry_1
_geom_torsion_site_symmetry_2
_geom_torsion_site_symmetry_3
_geom_torsion_site_symmetry_4
_geom_torsion_publ_flag
S1 C3 C4 O2 -11.4(2) . . . . ?
S1 C3 C4 O1 170.32(12) . . . . ?
N2 C1 N1 N3 0.45(16) . . . . ?
S1 C1 N1 N3 178.67(10) . . . . ?
N3 C2 N2 C1 -0.32(17) . . . . ?
N1 C1 N2 C2 -0.10(17) . . . . ?
S1 C1 N2 C2 -178.39(11) . . . . ?
N2 C2 N3 N1 0.63(18) . . . . ?
C1 N1 N3 C2 -0.64(16) . . . . ?
N1 C1 S1 C3 9.37(14) . . . . ?
N2 C1 S1 C3 -172.52(12) . . . . ?
C4 C3 S1 C1 -71.99(12) . . . . ?

loop_
_cod_related_entry_id
_cod_related_entry_database
_cod_related_entry_code
1 ChemSpider 561074
